data_1512094
loop_
_publ_author_name
'Futagoishi, Tsukasa'
'Murata, Michihisa'
'Wakamiya, Atsushi'
'Sasamori, Takahiro'
'Murata, Yasujiro'

_publ_section_title
;
 Expansion of Orifices of Open C60 Derivatives and Formation of an Open
 C59S Derivative by Reaction with Sulfur.
;
_journal_issue 11
_journal_name_full 'Organic letters'
_journal_page_first 2750
_journal_page_last 2753
_journal_paper_doi 10.1021/ol401083c
_journal_volume 15
_journal_year 2013
_chemical_formula_sum 'C112 H61.04 N4.96 Ni0.5 O4.52 S2'
_chemical_formula_weight 1641.93
_chemical_name_systematic
; 
 ? 
;
_space_group_IT_number 14
_symmetry_cell_setting monoclinic
_symmetry_space_group_name_Hall '-P 2ybc'
_symmetry_space_group_name_H-M 'P 1 21/c 1'
_atom_sites_solution_hydrogens geom
_atom_sites_solution_primary direct
_atom_sites_solution_secondary difmap
_audit_creation_method SHELXL-97
_cell_angle_alpha 90.00
_cell_angle_beta 102.629(2)
_cell_angle_gamma 90.00
_cell_formula_units_Z 4
_cell_length_a 17.122(2)
_cell_length_b 14.8245(19)
_cell_length_c 31.170(4)
_cell_measurement_temperature 100(2)
_cell_volume 7720.3(17)
_computing_molecular_graphics 'ORTEP 3 for windows'
_computing_structure_refinement 'SHELXL-97 (Sheldrick, 1997)'
_computing_structure_solution 'SHELXS-97 (Sheldrick, 1990)'
_diffrn_ambient_temperature 100(2)
_diffrn_measured_fraction_theta_full 0.961
_diffrn_measured_fraction_theta_max 0.961
_diffrn_measurement_device_type 'Bruker SMART APAX'
_diffrn_radiation_monochromator graphite
_diffrn_radiation_source 'fine-focus sealed tube'
_diffrn_radiation_type MoK\a
_diffrn_radiation_wavelength 0.71073
_diffrn_reflns_av_R_equivalents 0.0517
_diffrn_reflns_av_sigmaI/netI 0.0784
_diffrn_reflns_limit_h_max 20
_diffrn_reflns_limit_h_min -19
_diffrn_reflns_limit_k_max 15
_diffrn_reflns_limit_k_min -17
_diffrn_reflns_limit_l_max 15
_diffrn_reflns_limit_l_min -37
_diffrn_reflns_number 30733
_diffrn_reflns_theta_full 25.05
_diffrn_reflns_theta_max 25.05
_diffrn_reflns_theta_min 1.53
_exptl_absorpt_coefficient_mu 0.255
_exptl_absorpt_correction_T_max 0.9874
_exptl_absorpt_correction_T_min 0.9390
_exptl_absorpt_correction_type empirical
_exptl_absorpt_process_details SADABS
_exptl_crystal_colour black
_exptl_crystal_density_diffrn 1.413
_exptl_crystal_density_method 'not measured'
_exptl_crystal_description block
_exptl_crystal_F_000 3400
_exptl_crystal_size_max 0.25
_exptl_crystal_size_mid 0.15
_exptl_crystal_size_min 0.05
_refine_diff_density_max 0.642
_refine_diff_density_min -0.480
_refine_diff_density_rms 0.072
_refine_ls_extinction_method none
_refine_ls_goodness_of_fit_ref 1.014
_refine_ls_hydrogen_treatment mixed
_refine_ls_matrix_type full
_refine_ls_number_parameters 1151
_refine_ls_number_reflns 13137
_refine_ls_number_restraints 3
_refine_ls_restrained_S_all 1.014
_refine_ls_R_factor_all 0.0986
_refine_ls_R_factor_gt 0.0610
_refine_ls_shift/su_max 0.001
_refine_ls_shift/su_mean 0.000
_refine_ls_structure_factor_coef Fsqd
_refine_ls_weighting_details 'calc w=1/[\s^2^(Fo^2^)+(0.0846P)^2^+1.2712P] where P=(Fo^2^+2Fc^2^)/3'
_refine_ls_weighting_scheme calc
_refine_ls_wR_factor_gt 0.1404
_refine_ls_wR_factor_ref 0.1564
_reflns_number_gt 8920
_reflns_number_total 13137
_reflns_threshold_expression >2sigma(I)
_cod_data_source_file ol401083c_si_002.cif
_cod_data_source_block 18SS
_cod_original_cell_volume 7720.4(18)
_cod_original_sg_symbol_H-M P21/c
_cod_original_formula_sum 'C112 H61.04 N4.96 Ni0.50 O4.52 S2'
_cod_database_code 1512094

loop_
_symmetry_equiv_pos_as_xyz
'x, y, z'
'-x, y+1/2, -z+1/2'
'-x, -y, -z'
'x, -y-1/2, z-1/2'

loop_
_atom_site_label
_atom_site_type_symbol
_atom_site_fract_x
_atom_site_fract_y
_atom_site_fract_z
_atom_site_U_iso_or_equiv
_atom_site_adp_type
_atom_site_occupancy
_atom_site_symmetry_multiplicity
_atom_site_calc_flag
_atom_site_refinement_flags
_atom_site_disorder_assembly
_atom_site_disorder_group
Ni1 Ni 0.5000 1.0000 0.5000 0.01924(16) Uani 1 2 d S . .
S1 S 0.22942(6) 1.06628(6) 0.45368(3) 0.0335(2) Uani 1 1 d . . .
S2 S 0.05310(6) 1.02730(7) 0.40520(3) 0.0375(3) Uani 1 1 d . . .
N3 N 0.49679(15) 1.00581(18) 0.43691(8) 0.0202(6) Uani 1 1 d . . .
O3 O 0.26723(15) 0.87142(18) 0.30190(8) 0.0397(7) Uani 1 1 d . . .
O4 O 0.24301(15) 1.02960(18) 0.35018(8) 0.0379(6) Uani 1 1 d . . .
N2 N 0.37315(16) 0.57565(19) 0.33797(8) 0.0252(7) Uani 1 1 d . . .
C88 C 0.59139(18) 0.8362(2) 0.54106(11) 0.0223(8) Uani 1 1 d . . .
C3 C 0.1669(2) 1.0015(2) 0.48055(11) 0.0296(8) Uani 1 1 d . . .
C40 C 0.37475(19) 0.6260(2) 0.51663(11) 0.0270(8) Uani 1 1 d . . .
C34 C 0.34141(18) 0.6687(2) 0.42386(10) 0.0227(8) Uani 1 1 d . . .
O2 O -0.06664(16) 0.9628(2) 0.34757(9) 0.0497(8) Uani 1 1 d . . .
N4 N 0.56426(15) 0.88914(18) 0.50422(8) 0.0209(6) Uani 1 1 d . . .
C33 C 0.30394(19) 0.5892(2) 0.43956(11) 0.0229(8) Uani 1 1 d . . .
C15 C 0.00312(18) 0.7725(2) 0.38005(10) 0.0230(8) Uani 1 1 d . . .
C24 C -0.01851(17) 0.6874(2) 0.44324(10) 0.0231(8) Uani 1 1 d . . .
N1 N -0.06595(16) 0.6392(2) 0.30669(9) 0.0297(7) Uani 1 1 d . . .
C91 C 0.45834(18) 1.0692(2) 0.40704(10) 0.0223(8) Uani 1 1 d . . .
C9 C 0.30643(18) 0.7082(2) 0.38094(10) 0.0219(8) Uani 1 1 d . . .
C23 C 0.00633(17) 0.6876(2) 0.40310(10) 0.0220(8) Uani 1 1 d . . .
O5A O 0.1858(16) 0.7425(19) 0.4835(8) 0.070(8) Uani 0.52 1 d PD A 1
H5 H 0.204(7) 0.691(4) 0.470(4) 0.105 Uiso 0.52 1 d PD B 1
H6 H 0.192(11) 0.790(5) 0.463(4) 0.105 Uiso 0.52 1 d PD C 1
C92 C 0.58228(19) 0.8569(2) 0.58253(11) 0.0240(8) Uani 1 1 d . . .
H92 H 0.6058 0.8174 0.6058 0.029 Uiso 1 1 calc R . .
C10 C 0.24944(19) 0.6455(2) 0.34871(10) 0.0240(8) Uani 1 1 d . . .
C38 C 0.40431(18) 0.7027(2) 0.50239(11) 0.0260(8) Uani 1 1 d . . .
C50 C 0.0679(2) 0.8974(2) 0.52050(11) 0.0283(8) Uani 1 1 d . . .
C6 C 0.2721(2) 0.9613(3) 0.36789(11) 0.0284(8) Uani 1 1 d . . .
C17 C 0.11037(19) 0.6348(2) 0.36430(10) 0.0220(7) Uani 1 1 d . . .
C43 C 0.2138(2) 0.5815(2) 0.56929(10) 0.0286(8) Uani 1 1 d . . .
C78 C 0.4151(2) 0.5076(2) 0.32534(11) 0.0278(8) Uani 1 1 d . . .
C29 C 0.1235(2) 0.5217(2) 0.50317(10) 0.0249(8) Uani 1 1 d . . .
C35 C 0.39010(18) 0.7213(2) 0.45608(11) 0.0230(8) Uani 1 1 d . . .
C84 C 0.5756(2) 0.8726(2) 0.42817(11) 0.0271(8) Uani 1 1 d . . .
H103 H 0.5970 0.8374 0.4080 0.032 Uiso 1 1 calc R . .
C36 C 0.38573(18) 0.8172(2) 0.45163(10) 0.0233(8) Uani 1 1 d . . .
C85 C 0.59054(18) 0.8448(2) 0.47131(10) 0.0213(7) Uani 1 1 d . . .
C31 C 0.2680(2) 0.5263(2) 0.50726(11) 0.0266(8) Uani 1 1 d . . .
C21 C 0.08761(19) 0.5544(2) 0.42792(10) 0.0227(8) Uani 1 1 d . . .
C52 C 0.2020(2) 0.9586(2) 0.52162(11) 0.0274(8) Uani 1 1 d . . .
C49 C 0.0442(2) 0.8149(3) 0.53953(11) 0.0305(9) Uani 1 1 d . . .
C2 C 0.0891(2) 0.9819(2) 0.45827(12) 0.0303(9) Uani 1 1 d . . .
C20 C 0.17009(19) 0.5268(2) 0.43786(10) 0.0225(8) Uani 1 1 d . . .
C83 C 0.53170(19) 0.9480(2) 0.41222(11) 0.0256(8) Uani 1 1 d . . .
C22 C 0.06055(18) 0.6177(2) 0.39522(10) 0.0220(8) Uani 1 1 d . . .
C37 C 0.38138(18) 0.8574(2) 0.49275(11) 0.0261(8) Uani 1 1 d . . .
C14 C 0.0329(2) 0.7755(3) 0.33845(11) 0.0279(8) Uani 1 1 d . . .
C93 C 0.6663(2) 0.6834(2) 0.56268(11) 0.0287(8) Uani 1 1 d . . .
H93A H 0.6947 0.7106 0.5908 0.034 Uiso 1 1 calc R . .
H93 H 0.7057 0.6476 0.5508 0.034 Uiso 1 1 calc R . .
C11 C 0.20844(19) 0.6946(3) 0.30787(10) 0.0280(8) Uani 1 1 d . . .
H11 H 0.2403 0.7123 0.2879 0.034 Uiso 1 1 calc R . .
C74 C 0.2949(2) 0.5648(2) 0.33488(10) 0.0269(8) Uani 1 1 d . . .
C46 C -0.0011(2) 0.7520(3) 0.51238(11) 0.0284(9) Uani 1 1 d . . .
C41 C 0.2792(2) 0.5635(2) 0.55108(11) 0.0283(8) Uani 1 1 d . . .
C19 C 0.22328(19) 0.5659(2) 0.41543(10) 0.0213(7) Uani 1 1 d . . .
C64 C 0.34483(18) 0.8548(2) 0.41339(10) 0.0227(8) Uani 1 1 d . . .
C32 C 0.32469(19) 0.5672(2) 0.48491(11) 0.0253(8) Uani 1 1 d . . .
C4 C 0.2960(2) 0.9750(2) 0.45350(11) 0.0276(8) Uani 1 1 d . . .
C7 C 0.27957(19) 0.8720(3) 0.34143(11) 0.0279(8) Uani 1 1 d . . .
C54 C 0.32674(19) 0.9276(2) 0.49400(11) 0.0252(8) Uani 1 1 d . . .
C60 C 0.2090(2) 0.6658(3) 0.59178(10) 0.0312(9) Uani 1 1 d . . .
C16 C -0.00917(18) 0.8517(2) 0.40125(11) 0.0254(8) Uani 1 1 d . . .
C25 C -0.00748(19) 0.8520(3) 0.44774(11) 0.0283(8) Uani 1 1 d . . .
C89 C 0.5145(2) 0.9749(3) 0.36655(11) 0.0305(9) Uani 1 1 d . . .
C62 C 0.1262(2) 0.6955(3) 0.58144(10) 0.0293(9) Uani 1 1 d . . .
C28 C 0.0593(2) 0.5518(2) 0.46804(11) 0.0252(8) Uani 1 1 d . . .
C58 C 0.2518(2) 0.8238(3) 0.58736(10) 0.0312(9) Uani 1 1 d . . .
C18 C 0.19007(19) 0.6118(2) 0.37488(10) 0.0212(7) Uani 1 1 d . . .
C26 C -0.02376(19) 0.7704(3) 0.46580(11) 0.0269(8) Uani 1 1 d . . .
C51 C 0.1488(2) 0.9175(2) 0.54376(11) 0.0308(9) Uani 1 1 d . . .
C53 C 0.2851(2) 0.9275(2) 0.53070(11) 0.0307(9) Uani 1 1 d . . .
C44 C 0.1340(2) 0.5597(2) 0.54488(11) 0.0287(8) Uani 1 1 d . . .
C30 C 0.19182(19) 0.5057(2) 0.48397(11) 0.0237(8) Uani 1 1 d . . .
C66 C 0.0183(2) 0.5799(3) 0.26137(11) 0.0362(9) Uani 1 1 d . . .
H66 H 0.0694 0.5780 0.2542 0.043 Uiso 1 1 calc R . .
O1 O 0.0328(2) 0.8438(2) 0.31764(10) 0.0631(9) Uani 1 1 d . . .
C45 C 0.0412(2) 0.9184(2) 0.47616(11) 0.0276(8) Uani 1 1 d . . .
C39 C 0.39925(19) 0.7876(2) 0.52482(11) 0.0266(8) Uani 1 1 d . . .
C55 C 0.3651(2) 0.7907(3) 0.56092(10) 0.0296(9) Uani 1 1 d . . .
C87 C 0.63359(19) 0.7578(2) 0.53054(11) 0.0241(8) Uani 1 1 d . . .
C56 C 0.3403(2) 0.7080(3) 0.57828(10) 0.0305(9) Uani 1 1 d . . .
C65 C 0.0042(2) 0.6330(2) 0.29559(10) 0.0269(8) Uani 1 1 d . . .
C13 C 0.07249(19) 0.6893(2) 0.32420(10) 0.0239(8) Uani 1 1 d . . .
C42 C 0.3445(2) 0.6269(3) 0.55636(11) 0.0293(9) Uani 1 1 d . . .
C61 C 0.1732(2) 0.8511(3) 0.57727(10) 0.0305(9) Uani 1 1 d . . .
C59 C 0.2702(2) 0.7289(3) 0.59552(10) 0.0314(9) Uani 1 1 d . . .
C63 C 0.1088(2) 0.7861(3) 0.57482(11) 0.0309(9) Uani 1 1 d . . .
C8 C 0.31281(18) 0.8003(2) 0.37557(10) 0.0227(8) Uani 1 1 d . . .
C90 C 0.4686(2) 1.0497(2) 0.36360(11) 0.0280(8) Uani 1 1 d . . .
C48 C 0.0795(2) 0.6290(3) 0.55275(11) 0.0300(9) Uani 1 1 d . . .
C57 C 0.3086(2) 0.8618(3) 0.56437(11) 0.0318(9) Uani 1 1 d . . .
C47 C 0.0170(2) 0.6570(3) 0.51859(11) 0.0286(8) Uani 1 1 d . . .
C5 C 0.30810(18) 0.9409(2) 0.41378(11) 0.0250(8) Uani 1 1 d . . .
C95 C 0.6737(2) 0.7014(3) 0.46060(12) 0.0325(9) Uani 1 1 d . . .
H95 H 0.6447 0.7040 0.4294 0.039 Uiso 1 1 calc R . .
H95A H 0.6703 0.6388 0.4711 0.039 Uiso 1 1 calc R . .
C1 C -0.0148(2) 0.9438(3) 0.37983(12) 0.0341(9) Uani 1 1 d . . .
C86 C 0.63378(19) 0.7634(2) 0.48714(11) 0.0242(8) Uani 1 1 d . . .
C75 C 0.2545(2) 0.4866(3) 0.31875(12) 0.0404(10) Uani 1 1 d . . .
H75 H 0.1986 0.4810 0.3171 0.049 Uiso 1 1 calc R . .
C69 C -0.1281(2) 0.5903(3) 0.28378(12) 0.0369(10) Uani 1 1 d . E .
C12 C 0.1321(2) 0.7149(3) 0.29767(11) 0.0296(8) Uani 1 1 d . . .
H12 H 0.1132 0.7485 0.2715 0.036 Uiso 1 1 calc R . .
C68 C -0.1185(2) 0.5347(3) 0.24941(12) 0.0384(10) Uani 1 1 d . . .
H68 H -0.1622 0.5001 0.2338 0.046 Uiso 1 1 calc R . .
C94 C 0.6009(2) 0.6208(3) 0.57141(12) 0.0358(9) Uani 1 1 d . . .
H94 H 0.6248 0.5741 0.5925 0.054 Uiso 1 1 calc R . .
H94A H 0.5735 0.5924 0.5438 0.054 Uiso 1 1 calc R . .
H94B H 0.5622 0.6557 0.5836 0.054 Uiso 1 1 calc R . .
C27 C 0.00679(19) 0.6175(2) 0.47560(10) 0.0248(8) Uani 1 1 d . . .
C79 C 0.5051(2) 0.5254(3) 0.33175(13) 0.0352(9) Uani 1 1 d . . .
C77 C 0.3782(2) 0.4275(3) 0.30848(12) 0.0404(10) Uani 1 1 d . . .
H77 H 0.4085 0.3804 0.2994 0.048 Uiso 1 1 calc R . .
C82 C 0.5368(2) 0.5532(3) 0.37881(15) 0.0531(12) Uani 1 1 d . . .
H82 H 0.5944 0.5651 0.3836 0.080 Uiso 1 1 calc R . .
H82B H 0.5275 0.5046 0.3984 0.080 Uiso 1 1 calc R . .
H82A H 0.5092 0.6080 0.3851 0.080 Uiso 1 1 calc R . .
C104 C 0.0368(3) 0.3777(3) 0.33555(16) 0.0536(12) Uani 1 1 d . . .
H107 H 0.0044 0.4304 0.3320 0.064 Uiso 1 1 calc R . .
C96 C 0.7619(2) 0.7253(3) 0.46354(15) 0.0516(12) Uani 1 1 d . . .
H96 H 0.7851 0.6828 0.4457 0.077 Uiso 1 1 calc R . .
H96A H 0.7912 0.7218 0.4942 0.077 Uiso 1 1 calc R . .
H96B H 0.7656 0.7867 0.4525 0.077 Uiso 1 1 calc R . .
C105 C 0.0554(3) 0.3376(3) 0.29953(15) 0.0555(12) Uani 1 1 d . . .
H108 H 0.0357 0.3622 0.2711 0.067 Uiso 1 1 calc R . .
C76 C 0.2964(2) 0.4176(3) 0.30522(14) 0.0460(11) Uani 1 1 d . . .
H76 H 0.2699 0.3636 0.2937 0.055 Uiso 1 1 calc R . .
C103 C 0.0641(3) 0.3429(3) 0.37595(16) 0.0517(12) Uani 1 1 d . . .
H106 H 0.0502 0.3709 0.4007 0.062 Uiso 1 1 calc R . .
C80 C 0.5510(2) 0.4424(3) 0.32186(15) 0.0497(11) Uani 1 1 d . . .
H80 H 0.5310 0.4242 0.2912 0.075 Uiso 1 1 calc R . .
H80A H 0.5434 0.3930 0.3414 0.075 Uiso 1 1 calc R . .
H80B H 0.6081 0.4569 0.3266 0.075 Uiso 1 1 calc R . .
C70 C -0.2062(2) 0.6029(3) 0.29865(13) 0.0486(12) Uani 1 1 d . . .
C81 C 0.5152(3) 0.6020(3) 0.30074(18) 0.0684(15) Uani 1 1 d . . .
H81 H 0.4943 0.5831 0.2703 0.103 Uiso 1 1 calc R . .
H81B H 0.5721 0.6170 0.3048 0.103 Uiso 1 1 calc R . .
H81A H 0.4858 0.6552 0.3072 0.103 Uiso 1 1 calc R . .
C102 C 0.1119(3) 0.2675(3) 0.38186(15) 0.0574(13) Uani 1 1 d . . .
H105 H 0.1316 0.2438 0.4105 0.069 Uiso 1 1 calc R . .
C67 C -0.0450(2) 0.5300(3) 0.23810(12) 0.0416(10) Uani 1 1 d . . .
H67 H -0.0381 0.4926 0.2145 0.050 Uiso 1 1 calc R . .
C106 C 0.1026(3) 0.2616(3) 0.30459(15) 0.0531(12) Uani 1 1 d . . .
H109 H 0.1155 0.2334 0.2796 0.064 Uiso 1 1 calc R . .
C108 C 0.2171(4) 0.5919(5) 0.19943(15) 0.0779(17) Uani 1 1 d . D 3
H134 H 0.2004 0.5306 0.1966 0.093 Uiso 1 1 calc R D 3
C107 C 0.1624(3) 0.6616(5) 0.18767(14) 0.0686(16) Uani 1 1 d . D 3
H135 H 0.1075 0.6483 0.1763 0.082 Uiso 1 1 calc R D 3
C111 C 0.2698(4) 0.7690(5) 0.20896(15) 0.0808(19) Uani 1 1 d . D 3
H136 H 0.2881 0.8296 0.2122 0.097 Uiso 1 1 calc R D 3
C110 C 0.3219(4) 0.7000(6) 0.22011(16) 0.082(2) Uani 1 1 d . D 3
H137 H 0.3771 0.7118 0.2314 0.098 Uiso 1 1 calc R D 3
C112 C 0.1878(4) 0.7502(5) 0.19247(14) 0.0758(18) Uani 1 1 d . D 3
H138 H 0.1505 0.7981 0.1847 0.091 Uiso 1 1 calc R D 3
C109 C 0.2949(3) 0.6137(5) 0.21502(16) 0.0719(16) Uani 1 1 d . D 3
H139 H 0.3326 0.5662 0.2228 0.086 Uiso 1 1 calc R D 3
C101 C 0.1309(3) 0.2267(3) 0.34566(17) 0.0597(13) Uani 1 1 d . . .
H104 H 0.1637 0.1743 0.3493 0.072 Uiso 1 1 calc R . .
C71A C -0.2233(5) 0.7016(7) 0.3020(5) 0.100(5) Uani 0.729(16) 1 d P E 1
H116 H -0.1789 0.7303 0.3227 0.150 Uiso 0.729(16) 1 calc PR E 1
H117 H -0.2729 0.7094 0.3124 0.150 Uiso 0.729(16) 1 calc PR E 1
H118 H -0.2293 0.7297 0.2730 0.150 Uiso 0.729(16) 1 calc PR E 1
C72A C -0.1965(4) 0.5611(9) 0.3442(2) 0.065(3) Uani 0.729(16) 1 d P E 1
H119 H -0.1853 0.4965 0.3427 0.098 Uiso 0.729(16) 1 calc PR E 1
H120 H -0.2460 0.5695 0.3547 0.098 Uiso 0.729(16) 1 calc PR E 1
H121 H -0.1521 0.5905 0.3646 0.098 Uiso 0.729(16) 1 calc PR E 1
C99 C 0.4365(2) 1.1071(3) 0.32376(11) 0.0348(9) Uani 1 1 d . . .
H99A H 0.3817 1.1273 0.3245 0.042 Uiso 1 1 calc R . .
H99 H 0.4332 1.0702 0.2969 0.042 Uiso 1 1 calc R . .
C97 C 0.5428(3) 0.9263(3) 0.33023(12) 0.0423(10) Uani 1 1 d . . .
H97A H 0.5497 0.9705 0.3075 0.051 Uiso 1 1 calc R . .
H97 H 0.5956 0.8985 0.3424 0.051 Uiso 1 1 calc R . .
C100 C 0.4887(3) 1.1892(3) 0.32142(13) 0.0484(11) Uani 1 1 d . . .
H101 H 0.4656 1.2244 0.2951 0.073 Uiso 1 1 calc R . .
H100 H 0.5427 1.1695 0.3200 0.073 Uiso 1 1 calc R . .
H102 H 0.4913 1.2266 0.3476 0.073 Uiso 1 1 calc R . .
C98 C 0.4851(4) 0.8544(4) 0.30928(17) 0.0778(17) Uani 1 1 d . . .
H98 H 0.5058 0.8244 0.2861 0.117 Uiso 1 1 calc R . .
H98A H 0.4332 0.8819 0.2966 0.117 Uiso 1 1 calc R . .
H98B H 0.4787 0.8100 0.3316 0.117 Uiso 1 1 calc R . .
C71B C -0.2539(17) 0.6866(17) 0.2723(9) 0.075(8) Uiso 0.271(16) 1 d P E 2
H122 H -0.2594 0.6775 0.2406 0.113 Uiso 0.271(16) 1 calc PR E 2
H123 H -0.2243 0.7425 0.2812 0.113 Uiso 0.271(16) 1 calc PR E 2
H124 H -0.3072 0.6909 0.2789 0.113 Uiso 0.271(16) 1 calc PR E 2
C72B C -0.2032(15) 0.624(2) 0.3449(8) 0.079(8) Uiso 0.271(16) 1 d P E 2
H125 H -0.2578 0.6297 0.3495 0.118 Uiso 0.271(16) 1 calc PR E 2
H126 H -0.1742 0.6804 0.3528 0.118 Uiso 0.271(16) 1 calc PR E 2
H127 H -0.1756 0.5749 0.3634 0.118 Uiso 0.271(16) 1 calc PR E 2
C73B C -0.2681(19) 0.530(2) 0.2809(10) 0.074(9) Uiso 0.271(16) 1 d P E 2
H128 H -0.2680 0.5181 0.2500 0.111 Uiso 0.271(16) 1 calc PR E 2
H129 H -0.3213 0.5509 0.2833 0.111 Uiso 0.271(16) 1 calc PR E 2
H130 H -0.2546 0.4747 0.2981 0.111 Uiso 0.271(16) 1 calc PR E 2
C73A C -0.2744(5) 0.5586(12) 0.2667(3) 0.123(6) Uani 0.729(16) 1 d P E 1
H131 H -0.2632 0.4941 0.2647 0.184 Uiso 0.729(16) 1 calc PR E 1
H132 H -0.2803 0.5865 0.2377 0.184 Uiso 0.729(16) 1 calc PR E 1
H133 H -0.3241 0.5664 0.2771 0.184 Uiso 0.729(16) 1 calc PR E 1
N5 N 0.1866(7) 0.7705(8) 0.4565(4) 0.043(3) Uani 0.48 1 d P F 2
N6 N 0.1864(13) 0.7348(16) 0.4825(7) 0.025(5) Uani 0.48 1 d P F 2

loop_
_atom_site_aniso_label
_atom_site_aniso_U_11
_atom_site_aniso_U_22
_atom_site_aniso_U_33
_atom_site_aniso_U_23
_atom_site_aniso_U_13
_atom_site_aniso_U_12
Ni1 0.0189(3) 0.0165(4) 0.0217(3) 0.0008(3) 0.0033(2) 0.0003(3)
S1 0.0374(5) 0.0223(5) 0.0431(6) 0.0019(4) 0.0136(4) -0.0016(4)
S2 0.0424(6) 0.0302(6) 0.0425(6) 0.0048(4) 0.0148(4) 0.0059(5)
N3 0.0190(13) 0.0160(16) 0.0252(14) -0.0008(12) 0.0038(11) -0.0032(12)
O3 0.0457(16) 0.0474(18) 0.0255(14) 0.0062(12) 0.0063(11) 0.0022(13)
O4 0.0404(15) 0.0356(17) 0.0364(15) 0.0111(13) 0.0054(12) 0.0050(13)
N2 0.0272(15) 0.0295(18) 0.0203(14) 0.0021(13) 0.0084(12) 0.0015(13)
C88 0.0167(16) 0.019(2) 0.0298(19) 0.0000(15) 0.0016(14) -0.0018(14)
C3 0.036(2) 0.020(2) 0.036(2) -0.0065(16) 0.0154(17) 0.0007(17)
C40 0.0221(17) 0.027(2) 0.0276(19) 0.0059(16) -0.0042(14) 0.0062(16)
C34 0.0191(16) 0.028(2) 0.0228(18) -0.0001(15) 0.0076(14) 0.0085(15)
O2 0.0410(16) 0.050(2) 0.0567(19) 0.0135(15) 0.0074(14) 0.0091(14)
N4 0.0195(14) 0.0180(16) 0.0243(15) 0.0015(12) 0.0027(11) -0.0019(12)
C33 0.0230(17) 0.018(2) 0.0285(18) -0.0049(15) 0.0071(14) 0.0043(15)
C15 0.0121(15) 0.030(2) 0.0254(18) 0.0038(16) 0.0011(13) 0.0003(15)
C24 0.0113(15) 0.030(2) 0.0286(19) 0.0016(16) 0.0047(13) -0.0029(15)
N1 0.0235(15) 0.041(2) 0.0224(15) 0.0037(14) 0.0008(12) -0.0047(14)
C91 0.0220(17) 0.021(2) 0.0228(17) 0.0016(15) 0.0035(14) -0.0026(15)
C9 0.0169(16) 0.025(2) 0.0257(18) -0.0009(15) 0.0092(13) 0.0020(15)
C23 0.0139(16) 0.027(2) 0.0245(18) -0.0027(15) 0.0021(13) -0.0033(14)
O5A 0.076(13) 0.065(13) 0.065(14) -0.035(11) 0.004(10) 0.007(9)
C92 0.0236(17) 0.020(2) 0.0269(18) 0.0057(15) 0.0018(14) -0.0008(15)
C10 0.0212(17) 0.030(2) 0.0223(17) -0.0022(15) 0.0080(13) 0.0003(15)
C38 0.0154(16) 0.031(2) 0.0279(19) 0.0034(16) -0.0032(14) 0.0012(15)
C50 0.0342(19) 0.025(2) 0.031(2) -0.0073(16) 0.0188(16) 0.0066(16)
C6 0.0257(18) 0.029(2) 0.032(2) 0.0098(17) 0.0086(15) -0.0029(17)
C17 0.0228(17) 0.023(2) 0.0191(16) -0.0068(14) 0.0028(13) -0.0030(15)
C43 0.038(2) 0.029(2) 0.0172(17) 0.0096(15) 0.0023(15) -0.0023(17)
C78 0.0297(18) 0.030(2) 0.0269(18) 0.0005(16) 0.0124(15) 0.0053(17)
C29 0.0331(19) 0.018(2) 0.0239(18) 0.0054(14) 0.0060(15) -0.0086(15)
C35 0.0133(15) 0.027(2) 0.0277(18) 0.0007(15) 0.0025(13) 0.0029(15)
C84 0.0303(19) 0.022(2) 0.0302(19) -0.0029(16) 0.0089(15) 0.0048(16)
C36 0.0154(16) 0.026(2) 0.0275(19) 0.0012(16) 0.0038(14) -0.0054(15)
C85 0.0171(16) 0.018(2) 0.0292(19) -0.0019(15) 0.0053(14) -0.0030(14)
C31 0.0340(19) 0.016(2) 0.0289(19) 0.0093(15) 0.0057(15) 0.0077(15)
C21 0.0236(17) 0.019(2) 0.0227(17) -0.0064(15) 0.0000(14) -0.0105(15)
C52 0.040(2) 0.017(2) 0.0281(19) -0.0101(15) 0.0122(16) -0.0044(17)
C49 0.036(2) 0.036(2) 0.0256(19) -0.0044(17) 0.0212(16) 0.0032(18)
C2 0.036(2) 0.020(2) 0.039(2) -0.0040(16) 0.0175(17) 0.0080(16)
C20 0.0297(18) 0.0121(19) 0.0258(18) -0.0051(14) 0.0060(14) -0.0032(15)
C83 0.0264(18) 0.024(2) 0.0267(19) -0.0013(16) 0.0066(14) -0.0020(16)
C22 0.0224(17) 0.025(2) 0.0177(16) -0.0059(15) 0.0022(13) -0.0075(15)
C37 0.0180(17) 0.032(2) 0.0257(18) -0.0005(16) -0.0009(14) -0.0110(16)
C14 0.0295(19) 0.028(2) 0.0250(19) 0.0033(17) 0.0037(15) -0.0055(16)
C93 0.0309(19) 0.024(2) 0.0299(19) 0.0019(16) 0.0052(15) 0.0103(16)
C11 0.0250(18) 0.040(2) 0.0197(17) -0.0001(16) 0.0057(14) -0.0033(17)
C74 0.0278(18) 0.032(2) 0.0210(18) -0.0037(16) 0.0060(14) -0.0029(16)
C46 0.0246(18) 0.037(2) 0.0293(19) -0.0032(17) 0.0190(15) -0.0016(17)
C41 0.0344(19) 0.021(2) 0.0249(19) 0.0117(15) -0.0030(15) 0.0032(16)
C19 0.0245(17) 0.0163(19) 0.0224(17) -0.0061(14) 0.0036(14) 0.0030(15)
C64 0.0179(16) 0.024(2) 0.0281(18) 0.0025(15) 0.0097(14) -0.0045(15)
C32 0.0221(17) 0.020(2) 0.0319(19) 0.0036(16) 0.0020(14) 0.0062(15)
C4 0.0299(19) 0.021(2) 0.032(2) -0.0015(16) 0.0054(15) -0.0092(16)
C7 0.0229(17) 0.036(2) 0.025(2) 0.0050(16) 0.0067(14) -0.0024(16)
C54 0.0258(17) 0.018(2) 0.0308(19) -0.0047(15) 0.0037(15) -0.0086(16)
C60 0.041(2) 0.041(2) 0.0102(16) 0.0043(16) 0.0029(14) -0.0019(19)
C16 0.0166(16) 0.028(2) 0.0310(19) 0.0048(16) 0.0049(14) 0.0072(15)
C25 0.0185(17) 0.032(2) 0.037(2) 0.0004(17) 0.0100(15) 0.0102(16)
C89 0.035(2) 0.029(2) 0.0277(19) -0.0002(16) 0.0069(15) 0.0018(17)
C62 0.042(2) 0.034(3) 0.0150(17) 0.0001(16) 0.0137(15) -0.0079(18)
C28 0.0276(18) 0.019(2) 0.0298(19) -0.0004(15) 0.0075(15) -0.0082(16)
C58 0.044(2) 0.035(2) 0.0125(17) -0.0095(16) 0.0015(15) -0.0075(19)
C18 0.0263(17) 0.021(2) 0.0156(16) -0.0048(14) 0.0036(13) -0.0017(15)
C26 0.0178(17) 0.034(2) 0.0318(19) 0.0000(17) 0.0124(14) 0.0012(16)
C51 0.043(2) 0.024(2) 0.0279(19) -0.0147(16) 0.0138(16) -0.0009(17)
C53 0.039(2) 0.022(2) 0.0274(19) -0.0099(16) 0.0011(16) -0.0096(17)
C44 0.036(2) 0.027(2) 0.0241(19) 0.0106(16) 0.0088(15) -0.0086(17)
C30 0.0291(18) 0.0113(19) 0.0300(18) 0.0018(15) 0.0047(14) -0.0021(15)
C66 0.032(2) 0.043(3) 0.030(2) -0.0055(18) 0.0008(16) 0.0043(18)
O1 0.116(3) 0.0339(19) 0.0538(19) 0.0111(16) 0.0488(19) 0.0133(18)
C45 0.0265(18) 0.023(2) 0.036(2) -0.0072(16) 0.0144(15) 0.0086(16)
C39 0.0196(17) 0.031(2) 0.0231(18) 0.0015(16) -0.0087(14) -0.0056(16)
C55 0.0283(19) 0.036(2) 0.0187(18) -0.0040(16) -0.0068(14) -0.0078(17)
C87 0.0174(16) 0.019(2) 0.034(2) -0.0004(15) 0.0022(14) -0.0017(14)
C56 0.0302(19) 0.040(2) 0.0161(17) 0.0046(16) -0.0073(14) -0.0107(18)
C65 0.0257(18) 0.032(2) 0.0209(17) 0.0030(16) 0.0000(14) 0.0005(16)
C13 0.0221(17) 0.030(2) 0.0174(17) -0.0006(15) -0.0007(13) -0.0028(15)
C42 0.0292(19) 0.032(2) 0.0205(18) 0.0095(16) -0.0071(14) 0.0033(17)
C61 0.048(2) 0.031(2) 0.0146(17) -0.0105(16) 0.0122(15) -0.0041(19)
C59 0.046(2) 0.037(2) 0.0080(16) -0.0007(15) -0.0028(15) -0.0079(19)
C63 0.043(2) 0.036(3) 0.0190(18) -0.0054(16) 0.0183(16) -0.0020(19)
C8 0.0162(16) 0.033(2) 0.0206(17) 0.0003(15) 0.0073(13) -0.0003(15)
C90 0.0290(18) 0.027(2) 0.0268(19) -0.0001(16) 0.0043(15) -0.0006(17)
C48 0.038(2) 0.035(2) 0.0219(18) 0.0043(16) 0.0161(16) -0.0056(18)
C57 0.040(2) 0.033(2) 0.0200(18) -0.0125(16) 0.0001(15) -0.0151(18)
C47 0.0289(19) 0.034(2) 0.0275(19) 0.0005(17) 0.0169(15) -0.0089(17)
C5 0.0194(16) 0.023(2) 0.032(2) 0.0006(16) 0.0054(14) -0.0049(15)
C95 0.040(2) 0.023(2) 0.034(2) -0.0020(16) 0.0063(16) 0.0082(17)
C1 0.032(2) 0.040(3) 0.030(2) 0.0061(18) 0.0065(16) 0.0177(18)
C86 0.0196(17) 0.019(2) 0.033(2) -0.0021(15) 0.0022(14) -0.0022(15)
C75 0.030(2) 0.049(3) 0.044(2) -0.019(2) 0.0121(17) -0.0086(19)
C69 0.032(2) 0.047(3) 0.028(2) 0.0120(18) -0.0011(16) -0.0121(19)
C12 0.0290(19) 0.039(2) 0.0196(17) 0.0009(16) 0.0030(14) -0.0067(17)
C68 0.041(2) 0.042(3) 0.027(2) -0.0024(18) -0.0043(17) -0.0132(19)
C94 0.041(2) 0.027(2) 0.042(2) 0.0087(18) 0.0130(18) 0.0100(18)
C27 0.0210(17) 0.028(2) 0.0276(19) 0.0023(16) 0.0098(14) -0.0087(16)
C79 0.0298(19) 0.030(2) 0.050(2) 0.0005(18) 0.0162(17) 0.0039(17)
C77 0.042(2) 0.040(3) 0.042(2) -0.013(2) 0.0156(18) 0.005(2)
C82 0.028(2) 0.058(3) 0.070(3) -0.021(3) 0.004(2) 0.003(2)
C104 0.052(3) 0.041(3) 0.068(3) -0.008(3) 0.016(2) 0.011(2)
C96 0.042(2) 0.057(3) 0.062(3) -0.009(2) 0.024(2) 0.008(2)
C105 0.065(3) 0.049(3) 0.045(3) 0.000(2) -0.005(2) -0.008(3)
C76 0.040(2) 0.042(3) 0.057(3) -0.028(2) 0.013(2) -0.011(2)
C103 0.070(3) 0.039(3) 0.058(3) -0.016(2) 0.041(2) -0.021(3)
C80 0.038(2) 0.048(3) 0.066(3) -0.006(2) 0.019(2) 0.012(2)
C70 0.032(2) 0.076(4) 0.036(2) 0.001(2) 0.0039(18) -0.009(2)
C81 0.050(3) 0.058(3) 0.112(4) 0.034(3) 0.050(3) 0.011(2)
C102 0.076(3) 0.047(3) 0.045(3) 0.001(2) 0.004(2) -0.013(3)
C67 0.049(2) 0.040(3) 0.031(2) -0.0095(18) -0.0016(18) -0.002(2)
C106 0.068(3) 0.042(3) 0.052(3) -0.022(2) 0.019(2) -0.003(2)
C108 0.089(4) 0.109(5) 0.036(3) -0.015(3) 0.015(3) -0.022(4)
C107 0.066(3) 0.120(5) 0.022(2) -0.002(3) 0.012(2) -0.020(4)
C111 0.097(5) 0.119(6) 0.033(3) -0.002(3) 0.029(3) -0.035(4)
C110 0.060(4) 0.150(7) 0.040(3) -0.009(4) 0.021(3) -0.021(4)
C112 0.093(4) 0.115(5) 0.024(2) 0.018(3) 0.022(3) 0.018(4)
C109 0.060(3) 0.109(5) 0.049(3) -0.015(3) 0.015(2) -0.006(3)
C101 0.056(3) 0.039(3) 0.080(4) -0.004(3) 0.008(3) 0.013(2)
C71A 0.040(5) 0.103(8) 0.172(13) 0.032(7) 0.058(6) 0.029(5)
C72A 0.052(4) 0.113(9) 0.035(4) 0.010(4) 0.019(3) -0.012(5)
C99 0.044(2) 0.037(2) 0.0238(19) 0.0036(17) 0.0087(16) 0.0102(19)
C97 0.059(3) 0.039(3) 0.030(2) 0.0055(19) 0.0118(19) 0.018(2)
C100 0.070(3) 0.040(3) 0.038(2) 0.015(2) 0.020(2) 0.005(2)
C98 0.125(5) 0.057(4) 0.062(3) -0.015(3) 0.042(3) -0.013(3)
C73A 0.037(4) 0.29(2) 0.042(5) -0.029(8) 0.013(4) -0.057(7)
N5 0.049(5) 0.043(7) 0.038(6) -0.008(6) 0.010(5) -0.006(4)
N6 0.036(10) 0.016(9) 0.027(10) 0.004(7) 0.018(8) -0.003(7)

loop_
_atom_type_symbol
_atom_type_description
_atom_type_scat_dispersion_real
_atom_type_scat_dispersion_imag
_atom_type_scat_source
C C 0.0033 0.0016 'International Tables Vol C Tables 4.2.6.8 and 6.1.1.4'
H H 0.0000 0.0000 'International Tables Vol C Tables 4.2.6.8 and 6.1.1.4'
N N 0.0061 0.0033 'International Tables Vol C Tables 4.2.6.8 and 6.1.1.4'
O O 0.0106 0.0060 'International Tables Vol C Tables 4.2.6.8 and 6.1.1.4'
S S 0.1246 0.1234 'International Tables Vol C Tables 4.2.6.8 and 6.1.1.4'
Ni Ni 0.3393 1.1124 'International Tables Vol C Tables 4.2.6.8 and 6.1.1.4'

loop_
_geom_angle_atom_site_label_1
_geom_angle_atom_site_label_2
_geom_angle_atom_site_label_3
_geom_angle
_geom_angle_site_symmetry_1
_geom_angle_site_symmetry_3
N3 Ni1 N3 179.998(7) 3_676 .
N3 Ni1 N4 90.21(11) 3_676 .
N3 Ni1 N4 89.79(11) . .
N3 Ni1 N4 89.79(11) 3_676 3_676
N3 Ni1 N4 90.21(11) . 3_676
N4 Ni1 N4 179.997(1) . 3_676
C4 S1 C3 92.48(16) . .
C4 S1 C11 49.26(11) . .
C3 S1 C11 86.05(12) . .
C1 S2 C2 102.32(18) . .
C83 N3 C91 104.4(3) . .
C83 N3 Ni1 128.0(2) . .
C91 N3 Ni1 127.6(2) . .
C74 N2 C78 118.8(3) . .
C92 C88 N4 124.6(3) . .
C92 C88 C87 124.1(3) . .
N4 C88 C87 111.2(3) . .
C2 C3 C52 121.3(3) . .
C2 C3 S1 119.1(3) . .
C52 C3 S1 118.7(3) . .
C38 C40 C42 120.1(3) . .
C38 C40 C32 119.2(3) . .
C42 C40 C32 108.7(3) . .
C35 C34 C9 119.7(3) . .
C35 C34 C33 116.3(3) . .
C9 C34 C33 120.1(3) . .
C85 N4 C88 104.0(3) . .
C85 N4 Ni1 128.3(2) . .
C88 N4 Ni1 127.6(2) . .
C32 C33 C19 117.5(3) . .
C32 C33 C34 118.8(3) . .
C19 C33 C34 116.6(3) . .
C16 C15 C23 119.6(3) . .
C16 C15 C14 120.3(3) . .
C23 C15 C14 118.3(3) . .
C23 C24 C26 120.0(3) . .
C23 C24 C27 121.3(3) . .
C26 C24 C27 108.4(3) . .
C65 N1 C69 118.6(3) . .
C92 C91 N3 125.0(3) 3_676 .
C92 C91 C90 123.9(3) 3_676 .
N3 C91 C90 111.1(3) . .
C8 C9 C34 118.6(3) . .
C8 C9 C10 124.7(3) . .
C34 C9 C10 115.3(3) . .
C24 C23 C15 117.2(3) . .
C24 C23 C22 118.7(3) . .
C15 C23 C22 119.7(3) . .
C88 C92 C91 124.8(3) . 3_676
C11 C10 C18 111.8(3) . .
C11 C10 C74 108.1(3) . .
C18 C10 C74 109.5(3) . .
C11 C10 C9 111.8(3) . .
C18 C10 C9 104.5(2) . .
C74 C10 C9 111.3(3) . .
C40 C38 C35 119.7(3) . .
C40 C38 C39 120.2(3) . .
C35 C38 C39 107.6(3) . .
C45 C50 C51 121.5(3) . .
C45 C50 C49 122.1(3) . .
C51 C50 C49 106.9(3) . .
O4 C6 C5 131.7(4) . .
O4 C6 C7 122.4(3) . .
C5 C6 C7 105.8(3) . .
O4 C6 C1 76.4(2) . .
C5 C6 C1 97.30(19) . .
C7 C6 C1 100.81(18) . .
C18 C17 C22 119.8(3) . .
C18 C17 C13 123.7(3) . .
C22 C17 C13 115.9(3) . .
C41 C43 C60 120.1(3) . .
C41 C43 C44 119.7(3) . .
C60 C43 C44 107.5(3) . .
N2 C78 C77 121.4(3) . .
N2 C78 C79 114.7(3) . .
C77 C78 C79 123.8(3) . .
C44 C29 C28 120.3(3) . .
C44 C29 C30 120.1(3) . .
C28 C29 C30 106.7(3) . .
C34 C35 C36 118.5(3) . .
C34 C35 C38 124.0(3) . .
C36 C35 C38 106.4(3) . .
C85 C84 C83 124.5(3) . .
C64 C36 C35 119.9(3) . .
C64 C36 C37 119.7(3) . .
C35 C36 C37 109.8(3) . .
N4 C85 C84 124.4(3) . .
N4 C85 C86 111.8(3) . .
C84 C85 C86 123.8(3) . .
C30 C31 C32 119.7(3) . .
C30 C31 C41 119.7(3) . .
C32 C31 C41 109.3(3) . .
C22 C21 C20 120.3(3) . .
C22 C21 C28 122.3(3) . .
C20 C21 C28 107.9(3) . .
C51 C52 C3 116.2(3) . .
C51 C52 C53 118.6(3) . .
C3 C52 C53 120.7(3) . .
C46 C49 C63 120.1(3) . .
C46 C49 C50 119.2(3) . .
C63 C49 C50 108.9(3) . .
C3 C2 C45 120.5(3) . .
C3 C2 S2 119.2(3) . .
C45 C2 S2 120.0(3) . .
C19 C20 C21 119.6(3) . .
C19 C20 C30 122.6(3) . .
C21 C20 C30 107.7(3) . .
N3 C83 C84 125.0(3) . .
N3 C83 C89 111.1(3) . .
C84 C83 C89 123.9(3) . .
C21 C22 C17 117.2(3) . .
C21 C22 C23 118.9(3) . .
C17 C22 C23 118.9(3) . .
C54 C37 C39 124.1(3) . .
C54 C37 C36 119.9(3) . .
C39 C37 C36 106.3(3) . .
O1 C14 C15 122.2(3) . .
O1 C14 C13 119.1(3) . .
C15 C14 C13 118.4(3) . .
C87 C93 C94 112.4(3) . .
C12 C11 C10 125.0(3) . .
C12 C11 S1 83.4(2) . .
C10 C11 S1 83.37(19) . .
N2 C74 C75 122.8(3) . .
N2 C74 C10 116.6(3) . .
C75 C74 C10 120.6(3) . .
C49 C46 C26 118.7(3) . .
C49 C46 C47 120.1(3) . .
C26 C46 C47 108.7(3) . .
C43 C41 C42 120.2(3) . .
C43 C41 C31 120.4(3) . .
C42 C41 C31 107.2(3) . .
C20 C19 C18 117.6(3) . .
C20 C19 C33 119.3(3) . .
C18 C19 C33 119.2(3) . .
C36 C64 C5 120.2(3) . .
C36 C64 C8 121.3(3) . .
C5 C64 C8 114.9(3) . .
C33 C32 C31 121.9(3) . .
C33 C32 C40 121.6(3) . .
C31 C32 C40 106.4(3) . .
C5 C4 C54 120.3(3) . .
C5 C4 S1 120.1(3) . .
C54 C4 S1 118.8(3) . .
O3 C7 C8 131.8(3) . .
O3 C7 C6 121.6(3) . .
C8 C7 C6 106.3(3) . .
C37 C54 C4 117.1(3) . .
C37 C54 C53 117.3(3) . .
C4 C54 C53 122.3(3) . .
C59 C60 C43 120.1(3) . .
C59 C60 C62 119.7(4) . .
C43 C60 C62 108.1(3) . .
C15 C16 C25 120.6(3) . .
C15 C16 C1 123.8(3) . .
C25 C16 C1 115.2(3) . .
C26 C25 C16 116.3(3) . .
C26 C25 C45 118.7(3) . .
C16 C25 C45 119.7(3) . .
C90 C89 C83 106.5(3) . .
C90 C89 C97 128.2(3) . .
C83 C89 C97 125.3(3) . .
C63 C62 C48 119.8(3) . .
C63 C62 C60 119.7(3) . .
C48 C62 C60 108.1(3) . .
C27 C28 C21 119.1(3) . .
C27 C28 C29 120.4(3) . .
C21 C28 C29 108.8(3) . .
C61 C58 C57 120.3(3) . .
C61 C58 C59 119.3(3) . .
C57 C58 C59 108.7(3) . .
C17 C18 C19 120.6(3) . .
C17 C18 C10 122.3(3) . .
C19 C18 C10 116.4(3) . .
C25 C26 C24 120.7(3) . .
C25 C26 C46 122.6(3) . .
C24 C26 C46 107.5(3) . .
C52 C51 C61 122.9(3) . .
C52 C51 C50 119.9(3) . .
C61 C51 C50 108.6(3) . .
C57 C53 C52 117.7(3) . .
C57 C53 C54 117.8(3) . .
C52 C53 C54 117.6(3) . .
C29 C44 C48 119.4(3) . .
C29 C44 C43 119.7(3) . .
C48 C44 C43 108.8(3) . .
C31 C30 C20 119.0(3) . .
C31 C30 C29 120.2(3) . .
C20 C30 C29 108.8(3) . .
C67 C66 C65 117.4(4) . .
C50 C45 C2 116.0(3) . .
C50 C45 C25 118.2(3) . .
C2 C45 C25 120.3(3) . .
C55 C39 C37 119.0(3) . .
C55 C39 C38 120.2(3) . .
C37 C39 C38 108.5(3) . .
C39 C55 C56 119.4(3) . .
C39 C55 C57 119.6(3) . .
C56 C55 C57 109.6(3) . .
C86 C87 C88 106.7(3) . .
C86 C87 C93 128.6(3) . .
C88 C87 C93 124.6(3) . .
C42 C56 C55 120.0(3) . .
C42 C56 C59 120.0(3) . .
C55 C56 C59 107.1(3) . .
N1 C65 C66 124.0(3) . .
N1 C65 C13 115.2(3) . .
C66 C65 C13 120.8(3) . .
C12 C13 C17 111.8(3) . .
C12 C13 C65 109.8(3) . .
C17 C13 C65 108.8(3) . .
C12 C13 C14 110.0(3) . .
C17 C13 C14 109.8(3) . .
C65 C13 C14 106.6(3) . .
C56 C42 C41 119.8(3) . .
C56 C42 C40 119.7(3) . .
C41 C42 C40 108.1(3) . .
C58 C61 C51 119.0(3) . .
C58 C61 C63 120.7(3) . .
C51 C61 C63 108.7(3) . .
C60 C59 C56 119.7(3) . .
C60 C59 C58 120.4(3) . .
C56 C59 C58 107.8(3) . .
C62 C63 C49 120.4(3) . .
C62 C63 C61 120.0(3) . .
C49 C63 C61 106.9(3) . .
C9 C8 C64 118.9(3) . .
C9 C8 C7 138.2(3) . .
C64 C8 C7 101.5(3) . .
C89 C90 C91 106.9(3) . .
C89 C90 C99 128.4(3) . .
C91 C90 C99 124.6(3) . .
C47 C48 C44 119.8(3) . .
C47 C48 C62 119.7(3) . .
C44 C48 C62 107.4(3) . .
C53 C57 C58 121.4(3) . .
C53 C57 C55 121.9(3) . .
C58 C57 C55 106.6(3) . .
C48 C47 C27 120.3(3) . .
C48 C47 C46 119.8(3) . .
C27 C47 C46 107.1(3) . .
C4 C5 C64 119.0(3) . .
C4 C5 C6 133.0(3) . .
C64 C5 C6 105.6(3) . .
C86 C95 C96 112.8(3) . .
O2 C1 C16 122.5(4) . .
O2 C1 S2 119.8(3) . .
C16 C1 S2 117.6(2) . .
O2 C1 C6 118.3(2) . .
C16 C1 C6 96.33(19) . .
S2 C1 C6 55.66(11) . .
C87 C86 C85 106.2(3) . .
C87 C86 C95 127.9(3) . .
C85 C86 C95 125.8(3) . .
C76 C75 C74 118.9(3) . .
N1 C69 C68 120.7(3) . .
N1 C69 C70 114.6(3) . .
C68 C69 C70 124.7(3) . .
C11 C12 C13 124.9(3) . .
C67 C68 C69 119.7(3) . .
C28 C27 C47 119.8(3) . .
C28 C27 C24 119.6(3) . .
C47 C27 C24 108.3(3) . .
C82 C79 C81 110.3(4) . .
C82 C79 C80 109.0(3) . .
C81 C79 C80 109.7(3) . .
C82 C79 C78 108.2(3) . .
C81 C79 C78 107.2(3) . .
C80 C79 C78 112.5(3) . .
C76 C77 C78 119.0(4) . .
C103 C104 C105 120.4(4) . .
C104 C105 C106 119.9(4) . .
C75 C76 C77 119.1(4) . .
C104 C103 C102 120.8(4) . .
C72B C70 C71A 72.1(12) . .
C72B C70 C73A 126.6(11) . .
C71A C70 C73A 109.6(8) . .
C72B C70 C69 118.9(10) . .
C71A C70 C69 109.8(4) . .
C73A C70 C69 110.6(5) . .
C72B C70 C72A 36.4(11) . .
C71A C70 C72A 108.4(6) . .
C73A C70 C72A 110.3(6) . .
C69 C70 C72A 108.1(4) . .
C72B C70 C73B 112.1(15) . .
C71A C70 C73B 125.7(13) . .
C73A C70 C73B 22.9(12) . .
C69 C70 C73B 112.9(12) . .
C72A C70 C73B 88.6(11) . .
C72B C70 C71B 104.2(14) . .
C71A C70 C71B 36.7(8) . .
C73A C70 C71B 76.4(10) . .
C69 C70 C71B 108.7(9) . .
C72A C70 C71B 136.8(10) . .
C73B C70 C71B 97.2(14) . .
C103 C102 C101 119.2(4) . .
C68 C67 C66 119.5(4) . .
C101 C106 C105 119.8(4) . .
C109 C108 C107 118.1(6) . .
C112 C107 C108 120.1(5) . .
C110 C111 C112 119.5(6) . .
C111 C110 C109 119.6(6) . .
C107 C112 C111 119.4(6) . .
C108 C109 C110 123.4(6) . .
C106 C101 C102 120.0(4) . .
C90 C99 C100 112.3(3) . .
C98 C97 C89 112.1(4) . .

loop_
_geom_bond_atom_site_label_1
_geom_bond_atom_site_label_2
_geom_bond_distance
_geom_bond_site_symmetry_2
Ni1 N3 1.957(3) 3_676
Ni1 N3 1.957(3) .
Ni1 N4 1.966(3) .
Ni1 N4 1.966(3) 3_676
S1 C4 1.770(4) .
S1 C3 1.778(4) .
S1 C11 7.101(4) .
S2 C1 1.763(4) .
S2 C2 1.767(4) .
N3 C83 1.373(4) .
N3 C91 1.384(4) .
O3 C7 1.204(4) .
O4 C6 1.207(4) .
N2 C74 1.332(4) .
N2 C78 1.346(4) .
C88 C92 1.370(5) .
C88 N4 1.385(4) .
C88 C87 1.444(5) .
C3 C2 1.392(5) .
C3 C52 1.438(5) .
C40 C38 1.358(5) .
C40 C42 1.443(5) .
C40 C32 1.449(5) .
C34 C35 1.395(5) .
C34 C9 1.463(4) .
C34 C33 1.475(5) .
O2 C1 1.220(4) .
N4 C85 1.375(4) .
C33 C32 1.418(5) .
C33 C19 1.462(4) .
C15 C16 1.386(5) .
C15 C23 1.444(5) .
C15 C14 1.494(5) .
C24 C23 1.407(4) .
C24 C26 1.429(5) .
C24 C27 1.446(5) .
N1 C65 1.324(4) .
N1 C69 1.355(4) .
C91 C92 1.373(5) 3_676
C91 C90 1.432(5) .
C9 C8 1.384(5) .
C9 C10 1.548(5) .
C23 C22 1.447(5) .
C92 C91 1.373(5) 3_676
C10 C11 1.501(5) .
C10 C18 1.520(4) .
C10 C74 1.539(5) .
C38 C35 1.437(5) .
C38 C39 1.452(5) .
C50 C45 1.392(5) .
C50 C51 1.447(5) .
C50 C49 1.456(5) .
C6 C5 1.460(5) .
C6 C7 1.581(5) .
C6 C1 5.014(5) .
C17 C18 1.375(4) .
C17 C22 1.442(4) .
C17 C13 1.510(4) .
C43 C41 1.388(5) .
C43 C60 1.443(5) .
C43 C44 1.447(5) .
C78 C77 1.393(5) .
C78 C79 1.533(5) .
C29 C44 1.392(5) .
C29 C28 1.443(5) .
C29 C30 1.445(5) .
C35 C36 1.429(5) .
C84 C85 1.376(5) .
C84 C83 1.377(5) .
C36 C64 1.363(4) .
C36 C37 1.430(5) .
C85 C86 1.445(5) .
C31 C30 1.381(5) .
C31 C32 1.446(5) .
C31 C41 1.446(5) .
C21 C22 1.389(5) .
C21 C20 1.437(4) .
C21 C28 1.437(5) .
C52 C51 1.398(5) .
C52 C53 1.463(5) .
C49 C46 1.378(5) .
C49 C63 1.444(5) .
C2 C45 1.440(5) .
C20 C19 1.390(5) .
C20 C30 1.438(5) .
C83 C89 1.446(5) .
C37 C54 1.406(5) .
C37 C39 1.425(5) .
C14 O1 1.202(4) .
C14 C13 1.556(5) .
C93 C87 1.512(5) .
C93 C94 1.524(5) .
C11 C12 1.311(5) .
C74 C75 1.387(5) .
C46 C26 1.445(5) .
C46 C47 1.445(5) .
C41 C42 1.441(5) .
C19 C18 1.439(4) .
C64 C5 1.424(5) .
C64 C8 1.435(5) .
C4 C5 1.394(5) .
C4 C54 1.440(5) .
C7 C8 1.523(5) .
C54 C53 1.474(5) .
C60 C59 1.390(5) .
C60 C62 1.452(5) .
C16 C25 1.443(5) .
C16 C1 1.514(5) .
C25 C26 1.388(5) .
C25 C45 1.457(5) .
C89 C90 1.351(5) .
C89 C97 1.509(5) .
C62 C63 1.382(5) .
C62 C48 1.448(5) .
C28 C27 1.379(5) .
C58 C61 1.375(5) .
C58 C57 1.443(5) .
C58 C59 1.452(5) .
C51 C61 1.430(5) .
C53 C57 1.424(5) .
C44 C48 1.445(5) .
C66 C67 1.380(5) .
C66 C65 1.388(5) .
C39 C55 1.378(5) .
C55 C56 1.440(5) .
C55 C57 1.450(5) .
C87 C86 1.356(5) .
C56 C42 1.393(5) .
C56 C59 1.452(5) .
C65 C13 1.550(5) .
C13 C12 1.497(5) .
C61 C63 1.453(5) .
C90 C99 1.506(5) .
C48 C47 1.398(5) .
C47 C27 1.438(5) .
C95 C86 1.498(5) .
C95 C96 1.533(5) .
C75 C76 1.369(5) .
C69 C68 1.390(5) .
C69 C70 1.519(5) .
C68 C67 1.380(6) .
C79 C82 1.506(6) .
C79 C81 1.525(6) .
C79 C80 1.527(5) .
C77 C76 1.390(5) .
C104 C103 1.347(6) .
C104 C105 1.368(6) .
C105 C106 1.376(6) .
C103 C102 1.373(7) .
C70 C72B 1.46(2) .
C70 C71A 1.500(10) .
C70 C73A 1.509(10) .
C70 C72A 1.525(8) .
C70 C73B 1.53(3) .
C70 C71B 1.61(3) .
C102 C101 1.381(7) .
C106 C101 1.368(6) .
C108 C109 1.355(7) .
C108 C107 1.389(8) .
C107 C112 1.382(8) .
C111 C110 1.353(9) .
C111 C112 1.413(8) .
C110 C109 1.357(8) .
C99 C100 1.521(6) .
C97 C98 1.502(6) .
N5 N6 0.97(2) .

loop_
_geom_torsion_atom_site_label_1
_geom_torsion_atom_site_label_2
_geom_torsion_atom_site_label_3
_geom_torsion_atom_site_label_4
_geom_torsion
_geom_torsion_site_symmetry_1
_geom_torsion_site_symmetry_4
N3 Ni1 N3 C83 88(3) 3_676 .
N4 Ni1 N3 C83 -1.0(3) . .
N4 Ni1 N3 C83 179.0(3) 3_676 .
N3 Ni1 N3 C91 -92(3) 3_676 .
N4 Ni1 N3 C91 178.7(3) . .
N4 Ni1 N3 C91 -1.3(3) 3_676 .
C4 S1 C3 C2 -114.7(3) . .
C11 S1 C3 C2 -65.8(3) . .
C4 S1 C3 C52 55.2(3) . .
C11 S1 C3 C52 104.1(3) . .
C92 C88 N4 C85 176.7(3) . .
C87 C88 N4 C85 -1.0(3) . .
C92 C88 N4 Ni1 -5.1(5) . .
C87 C88 N4 Ni1 177.3(2) . .
N3 Ni1 N4 C85 -179.7(3) 3_676 .
N3 Ni1 N4 C85 0.3(3) . .
N4 Ni1 N4 C85 -158(8) 3_676 .
N3 Ni1 N4 C88 2.5(3) 3_676 .
N3 Ni1 N4 C88 -177.5(3) . .
N4 Ni1 N4 C88 24(8) 3_676 .
C35 C34 C33 C32 -5.4(4) . .
C9 C34 C33 C32 -163.0(3) . .
C35 C34 C33 C19 144.5(3) . .
C9 C34 C33 C19 -13.2(4) . .
C83 N3 C91 C92 -177.2(3) . 3_676
Ni1 N3 C91 C92 3.1(5) . 3_676
C83 N3 C91 C90 0.8(3) . .
Ni1 N3 C91 C90 -178.9(2) . .
C35 C34 C9 C8 -9.5(4) . .
C33 C34 C9 C8 147.4(3) . .
C35 C34 C9 C10 -176.5(3) . .
C33 C34 C9 C10 -19.6(4) . .
C26 C24 C23 C15 -17.7(4) . .
C27 C24 C23 C15 -158.6(3) . .
C26 C24 C23 C22 138.7(3) . .
C27 C24 C23 C22 -2.3(5) . .
C16 C15 C23 C24 12.0(4) . .
C14 C15 C23 C24 177.1(3) . .
C16 C15 C23 C22 -144.2(3) . .
C14 C15 C23 C22 21.0(4) . .
N4 C88 C92 C91 3.3(5) . 3_676
C87 C88 C92 C91 -179.3(3) . 3_676
C8 C9 C10 C11 6.8(4) . .
C34 C9 C10 C11 172.9(3) . .
C8 C9 C10 C18 -114.3(3) . .
C34 C9 C10 C18 51.8(3) . .
C8 C9 C10 C74 127.8(3) . .
C34 C9 C10 C74 -66.1(3) . .
C42 C40 C38 C35 -142.7(3) . .
C32 C40 C38 C35 -4.2(5) . .
C42 C40 C38 C39 -5.4(5) . .
C32 C40 C38 C39 133.1(3) . .
C74 N2 C78 C77 1.2(5) . .
C74 N2 C78 C79 -177.9(3) . .
C9 C34 C35 C36 18.4(4) . .
C33 C34 C35 C36 -139.4(3) . .
C9 C34 C35 C38 157.2(3) . .
C33 C34 C35 C38 -0.6(5) . .
C40 C38 C35 C34 5.5(5) . .
C39 C38 C35 C34 -136.5(3) . .
C40 C38 C35 C36 148.4(3) . .
C39 C38 C35 C36 6.3(3) . .
C34 C35 C36 C64 -10.4(5) . .
C38 C35 C36 C64 -155.7(3) . .
C34 C35 C36 C37 134.2(3) . .
C38 C35 C36 C37 -11.1(4) . .
C88 N4 C85 C84 178.6(3) . .
Ni1 N4 C85 C84 0.4(5) . .
C88 N4 C85 C86 0.4(3) . .
Ni1 N4 C85 C86 -177.8(2) . .
C83 C84 C85 N4 -0.7(5) . .
C83 C84 C85 C86 177.2(3) . .
C2 C3 C52 C51 -17.5(5) . .
S1 C3 C52 C51 172.8(2) . .
C2 C3 C52 C53 138.4(4) . .
S1 C3 C52 C53 -31.3(4) . .
C45 C50 C49 C46 5.1(5) . .
C51 C50 C49 C46 -141.5(3) . .
C45 C50 C49 C63 148.1(3) . .
C51 C50 C49 C63 1.6(4) . .
C52 C3 C2 C45 0.6(5) . .
S1 C3 C2 C45 170.3(3) . .
C52 C3 C2 S2 -173.2(3) . .
S1 C3 C2 S2 -3.5(4) . .
C1 S2 C2 C3 149.1(3) . .
C1 S2 C2 C45 -24.7(3) . .
C22 C21 C20 C19 1.9(5) . .
C28 C21 C20 C19 -145.2(3) . .
C22 C21 C20 C30 148.2(3) . .
C28 C21 C20 C30 1.1(4) . .
C91 N3 C83 C84 -178.8(3) . .
Ni1 N3 C83 C84 1.0(5) . .
C91 N3 C83 C89 -0.5(3) . .
Ni1 N3 C83 C89 179.3(2) . .
C85 C84 C83 N3 0.0(6) . .
C85 C84 C83 C89 -178.1(3) . .
C20 C21 C22 C17 17.0(4) . .
C28 C21 C22 C17 159.3(3) . .
C20 C21 C22 C23 -137.8(3) . .
C28 C21 C22 C23 4.5(5) . .
C18 C17 C22 C21 -19.9(5) . .
C13 C17 C22 C21 168.2(3) . .
C18 C17 C22 C23 134.9(3) . .
C13 C17 C22 C23 -37.0(4) . .
C24 C23 C22 C21 -1.5(4) . .
C15 C23 C22 C21 154.3(3) . .
C24 C23 C22 C17 -155.8(3) . .
C15 C23 C22 C17 -0.1(4) . .
C64 C36 C37 C54 8.8(5) . .
C35 C36 C37 C54 -135.9(3) . .
C64 C36 C37 C39 156.1(3) . .
C35 C36 C37 C39 11.4(3) . .
C16 C15 C14 O1 -14.3(5) . .
C23 C15 C14 O1 -179.3(3) . .
C16 C15 C14 C13 159.8(3) . .
C23 C15 C14 C13 -5.2(4) . .
C18 C10 C11 C12 6.7(5) . .
C74 C10 C11 C12 127.2(4) . .
C9 C10 C11 C12 -110.0(4) . .
C18 C10 C11 S1 83.8(2) . .
C74 C10 C11 S1 -155.7(2) . .
C9 C10 C11 S1 -32.9(2) . .
C4 S1 C11 C12 160.3(3) . .
C3 S1 C11 C12 63.6(2) . .
C4 S1 C11 C10 33.8(2) . .
C3 S1 C11 C10 -62.9(2) . .
C78 N2 C74 C75 -0.7(5) . .
C78 N2 C74 C10 -178.6(3) . .
C11 C10 C74 N2 99.5(3) . .
C18 C10 C74 N2 -138.5(3) . .
C9 C10 C74 N2 -23.6(4) . .
C11 C10 C74 C75 -78.5(4) . .
C18 C10 C74 C75 43.5(4) . .
C9 C10 C74 C75 158.4(3) . .
C63 C49 C46 C26 -139.1(3) . .
C50 C49 C46 C26 -0.2(5) . .
C63 C49 C46 C47 -1.2(5) . .
C50 C49 C46 C47 137.6(3) . .
C60 C43 C41 C42 3.0(5) . .
C44 C43 C41 C42 140.0(3) . .
C60 C43 C41 C31 -134.7(3) . .
C44 C43 C41 C31 2.4(5) . .
C30 C31 C41 C43 -2.3(5) . .
C32 C31 C41 C43 141.4(3) . .
C30 C31 C41 C42 -144.7(3) . .
C32 C31 C41 C42 -1.1(4) . .
C21 C20 C19 C18 -18.0(5) . .
C30 C20 C19 C18 -159.2(3) . .
C21 C20 C19 C33 139.3(3) . .
C30 C20 C19 C33 -1.8(5) . .
C32 C33 C19 C20 2.3(5) . .
C34 C33 C19 C20 -147.9(3) . .
C32 C33 C19 C18 159.3(3) . .
C34 C33 C19 C18 9.0(4) . .
C35 C36 C64 C5 150.8(3) . .
C37 C36 C64 C5 9.6(5) . .
C35 C36 C64 C8 -6.6(5) . .
C37 C36 C64 C8 -147.8(3) . .
C19 C33 C32 C31 -2.2(5) . .
C34 C33 C32 C31 147.4(3) . .
C19 C33 C32 C40 -142.9(3) . .
C34 C33 C32 C40 6.7(5) . .
C30 C31 C32 C33 1.6(5) . .
C41 C31 C32 C33 -142.0(3) . .
C30 C31 C32 C40 147.3(3) . .
C41 C31 C32 C40 3.7(4) . .
C38 C40 C32 C33 -1.9(5) . .
C42 C40 C32 C33 140.9(3) . .
C38 C40 C32 C31 -147.7(3) . .
C42 C40 C32 C31 -5.0(4) . .
C3 S1 C4 C5 119.3(3) . .
C11 S1 C4 C5 36.6(2) . .
C3 S1 C4 C54 -50.6(3) . .
C11 S1 C4 C54 -133.3(3) . .
O4 C6 C7 O3 10.9(5) . .
C5 C6 C7 O3 -167.6(3) . .
C1 C6 C7 O3 91.5(3) . .
O4 C6 C7 C8 -175.6(3) . .
C5 C6 C7 C8 5.9(3) . .
C1 C6 C7 C8 -95.0(2) . .
C39 C37 C54 C4 -160.6(3) . .
C36 C37 C54 C4 -19.3(5) . .
C39 C37 C54 C53 -0.7(5) . .
C36 C37 C54 C53 140.6(3) . .
C5 C4 C54 C37 12.1(5) . .
S1 C4 C54 C37 -178.1(2) . .
C5 C4 C54 C53 -146.7(3) . .
S1 C4 C54 C53 23.1(4) . .
C41 C43 C60 C59 -0.4(5) . .
C44 C43 C60 C59 -142.1(3) . .
C41 C43 C60 C62 142.0(3) . .
C44 C43 C60 C62 0.3(4) . .
C23 C15 C16 C25 8.8(5) . .
C14 C15 C16 C25 -156.0(3) . .
C23 C15 C16 C1 -179.0(3) . .
C14 C15 C16 C1 16.2(5) . .
C15 C16 C25 C26 -23.8(4) . .
C1 C16 C25 C26 163.4(3) . .
C15 C16 C25 C45 130.3(3) . .
C1 C16 C25 C45 -42.6(4) . .
N3 C83 C89 C90 -0.1(4) . .
C84 C83 C89 C90 178.2(3) . .
N3 C83 C89 C97 -179.6(3) . .
C84 C83 C89 C97 -1.2(6) . .
C59 C60 C62 C63 0.8(5) . .
C43 C60 C62 C63 -141.7(3) . .
C59 C60 C62 C48 143.0(3) . .
C43 C60 C62 C48 0.5(4) . .
C22 C21 C28 C27 -3.7(5) . .
C20 C21 C28 C27 142.6(3) . .
C22 C21 C28 C29 -147.0(3) . .
C20 C21 C28 C29 -0.7(4) . .
C44 C29 C28 C27 -1.2(5) . .
C30 C29 C28 C27 -142.7(3) . .
C44 C29 C28 C21 141.5(3) . .
C30 C29 C28 C21 0.0(4) . .
C22 C17 C18 C19 3.8(5) . .
C13 C17 C18 C19 175.0(3) . .
C22 C17 C18 C10 -166.5(3) . .
C13 C17 C18 C10 4.8(5) . .
C20 C19 C18 C17 15.2(5) . .
C33 C19 C18 C17 -142.1(3) . .
C20 C19 C18 C10 -173.9(3) . .
C33 C19 C18 C10 28.7(4) . .
C11 C10 C18 C17 -7.6(4) . .
C74 C10 C18 C17 -127.3(3) . .
C9 C10 C18 C17 113.4(3) . .
C11 C10 C18 C19 -178.3(3) . .
C74 C10 C18 C19 62.0(4) . .
C9 C10 C18 C19 -57.2(4) . .
C16 C25 C26 C24 18.0(5) . .
C45 C25 C26 C24 -136.4(3) . .
C16 C25 C26 C46 160.5(3) . .
C45 C25 C26 C46 6.2(5) . .
C23 C24 C26 C25 2.4(5) . .
C27 C24 C26 C25 147.9(3) . .
C23 C24 C26 C46 -145.1(3) . .
C27 C24 C26 C46 0.4(3) . .
C49 C46 C26 C25 -5.5(5) . .
C47 C46 C26 C25 -147.7(3) . .
C49 C46 C26 C24 141.3(3) . .
C47 C46 C26 C24 -0.9(4) . .
C3 C52 C51 C61 161.3(3) . .
C53 C52 C51 C61 4.8(5) . .
C3 C52 C51 C50 17.2(5) . .
C53 C52 C51 C50 -139.3(3) . .
C45 C50 C51 C52 -0.2(5) . .
C49 C50 C51 C52 146.6(3) . .
C45 C50 C51 C61 -148.9(3) . .
C49 C50 C51 C61 -2.0(4) . .
C51 C52 C53 C57 -5.0(5) . .
C3 C52 C53 C57 -160.4(3) . .
C51 C52 C53 C54 145.3(3) . .
C3 C52 C53 C54 -10.0(5) . .
C37 C54 C53 C57 5.9(4) . .
C4 C54 C53 C57 164.6(3) . .
C37 C54 C53 C52 -144.4(3) . .
C4 C54 C53 C52 14.3(5) . .
C28 C29 C44 C48 0.6(5) . .
C30 C29 C44 C48 137.1(3) . .
C28 C29 C44 C43 -137.7(3) . .
C30 C29 C44 C43 -1.2(5) . .
C41 C43 C44 C29 -0.7(5) . .
C60 C43 C44 C29 141.2(3) . .
C41 C43 C44 C48 -142.9(3) . .
C60 C43 C44 C48 -1.0(4) . .
C32 C31 C30 C20 -1.0(5) . .
C41 C31 C30 C20 138.9(3) . .
C32 C31 C30 C29 -139.5(3) . .
C41 C31 C30 C29 0.4(5) . .
C19 C20 C30 C31 1.2(5) . .
C21 C20 C30 C31 -143.9(3) . .
C19 C20 C30 C29 144.0(3) . .
C21 C20 C30 C29 -1.1(4) . .
C44 C29 C30 C31 1.4(5) . .
C28 C29 C30 C31 143.0(3) . .
C44 C29 C30 C20 -140.9(3) . .
C28 C29 C30 C20 0.7(4) . .
C51 C50 C45 C2 -16.6(5) . .
C49 C50 C45 C2 -158.5(3) . .
C51 C50 C45 C25 137.5(3) . .
C49 C50 C45 C25 -4.3(5) . .
C3 C2 C45 C50 16.4(5) . .
S2 C2 C45 C50 -169.9(3) . .
C3 C2 C45 C25 -137.2(3) . .
S2 C2 C45 C25 36.6(4) . .
C26 C25 C45 C50 -1.2(5) . .
C16 C25 C45 C50 -154.7(3) . .
C26 C25 C45 C2 151.8(3) . .
C16 C25 C45 C2 -1.7(5) . .
C54 C37 C39 C55 -4.0(5) . .
C36 C37 C39 C55 -149.6(3) . .
C54 C37 C39 C38 138.4(3) . .
C36 C37 C39 C38 -7.2(3) . .
C40 C38 C39 C55 0.6(5) . .
C35 C38 C39 C55 142.4(3) . .
C40 C38 C39 C37 -141.3(3) . .
C35 C38 C39 C37 0.6(4) . .
C37 C39 C55 C56 142.9(3) . .
C38 C39 C55 C56 5.0(5) . .
C37 C39 C55 C57 3.2(5) . .
C38 C39 C55 C57 -134.7(3) . .
C92 C88 C87 C86 -176.5(3) . .
N4 C88 C87 C86 1.2(4) . .
C92 C88 C87 C93 6.3(5) . .
N4 C88 C87 C93 -176.1(3) . .
C94 C93 C87 C86 -101.2(4) . .
C94 C93 C87 C88 75.4(4) . .
C39 C55 C56 C42 -5.6(5) . .
C57 C55 C56 C42 137.7(3) . .
C39 C55 C56 C59 -147.0(3) . .
C57 C55 C56 C59 -3.7(4) . .
C69 N1 C65 C66 0.7(5) . .
C69 N1 C65 C13 -178.6(3) . .
C67 C66 C65 N1 -0.8(6) . .
C67 C66 C65 C13 178.4(3) . .
C18 C17 C13 C12 0.0(5) . .
C22 C17 C13 C12 171.5(3) . .
C18 C17 C13 C65 121.4(3) . .
C22 C17 C13 C65 -67.0(4) . .
C18 C17 C13 C14 -122.4(3) . .
C22 C17 C13 C14 49.2(4) . .
N1 C65 C13 C12 -151.8(3) . .
C66 C65 C13 C12 28.9(5) . .
N1 C65 C13 C17 85.6(4) . .
C66 C65 C13 C17 -93.7(4) . .
N1 C65 C13 C14 -32.7(4) . .
C66 C65 C13 C14 148.0(3) . .
O1 C14 C13 C12 22.6(4) . .
C15 C14 C13 C12 -151.7(3) . .
O1 C14 C13 C17 146.0(3) . .
C15 C14 C13 C17 -28.3(4) . .
O1 C14 C13 C65 -96.4(4) . .
C15 C14 C13 C65 89.3(3) . .
C55 C56 C42 C41 -136.8(3) . .
C59 C56 C42 C41 -0.4(5) . .
C55 C56 C42 C40 0.9(5) . .
C59 C56 C42 C40 137.3(3) . .
C43 C41 C42 C56 -2.6(5) . .
C31 C41 C42 C56 140.0(3) . .
C43 C41 C42 C40 -144.6(3) . .
C31 C41 C42 C40 -2.0(4) . .
C38 C40 C42 C56 4.7(5) . .
C32 C40 C42 C56 -137.7(3) . .
C38 C40 C42 C41 146.7(3) . .
C32 C40 C42 C41 4.4(4) . .
C57 C58 C61 C51 0.0(5) . .
C59 C58 C61 C51 -139.0(3) . .
C57 C58 C61 C63 139.1(3) . .
C59 C58 C61 C63 0.1(5) . .
C52 C51 C61 C58 -2.2(5) . .
C50 C51 C61 C58 145.3(3) . .
C52 C51 C61 C63 -145.8(3) . .
C50 C51 C61 C63 1.8(4) . .
C43 C60 C59 C56 -2.5(5) . .
C62 C60 C59 C56 -140.6(3) . .
C43 C60 C59 C58 135.5(3) . .
C62 C60 C59 C58 -2.6(5) . .
C42 C56 C59 C60 2.9(5) . .
C55 C56 C59 C60 144.2(3) . .
C42 C56 C59 C58 -139.9(3) . .
C55 C56 C59 C58 1.5(3) . .
C61 C58 C59 C60 2.1(5) . .
C57 C58 C59 C60 -141.1(3) . .
C61 C58 C59 C56 144.5(3) . .
C57 C58 C59 C56 1.2(4) . .
C48 C62 C63 C49 0.2(5) . .
C60 C62 C63 C49 138.0(3) . .
C48 C62 C63 C61 -136.5(3) . .
C60 C62 C63 C61 1.3(5) . .
C46 C49 C63 C62 0.5(5) . .
C50 C49 C63 C62 -142.1(3) . .
C46 C49 C63 C61 142.1(3) . .
C50 C49 C63 C61 -0.5(4) . .
C58 C61 C63 C62 -1.8(5) . .
C51 C61 C63 C62 141.0(3) . .
C58 C61 C63 C49 -143.6(3) . .
C51 C61 C63 C49 -0.8(4) . .
C34 C9 C8 C64 -7.3(4) . .
C10 C9 C8 C64 158.4(3) . .
C34 C9 C8 C7 -170.4(3) . .
C10 C9 C8 C7 -4.8(6) . .
C36 C64 C8 C9 15.6(4) . .
C5 C64 C8 C9 -142.9(3) . .
C36 C64 C8 C7 -175.8(3) . .
C5 C64 C8 C7 25.7(3) . .
O3 C7 C8 C9 -40.1(6) . .
C6 C7 C8 C9 147.3(4) . .
O3 C7 C8 C64 154.9(4) . .
C6 C7 C8 C64 -17.7(3) . .
C83 C89 C90 C91 0.5(4) . .
C97 C89 C90 C91 -180.0(4) . .
C83 C89 C90 C99 177.5(3) . .
C97 C89 C90 C99 -3.0(7) . .
C92 C91 C90 C89 177.1(3) 3_676 .
N3 C91 C90 C89 -0.9(4) . .
C92 C91 C90 C99 0.0(5) 3_676 .
N3 C91 C90 C99 -178.0(3) . .
C29 C44 C48 C47 0.1(5) . .
C43 C44 C48 C47 142.5(3) . .
C29 C44 C48 C62 -141.1(3) . .
C43 C44 C48 C62 1.3(4) . .
C63 C62 C48 C47 -0.2(5) . .
C60 C62 C48 C47 -142.3(3) . .
C63 C62 C48 C44 141.0(3) . .
C60 C62 C48 C44 -1.1(4) . .
C52 C53 C57 C58 2.9(5) . .
C54 C53 C57 C58 -147.3(3) . .
C52 C53 C57 C55 143.6(3) . .
C54 C53 C57 C55 -6.7(5) . .
C61 C58 C57 C53 -0.4(5) . .
C59 C58 C57 C53 142.4(3) . .
C61 C58 C57 C55 -146.3(3) . .
C59 C58 C57 C55 -3.5(3) . .
C39 C55 C57 C53 2.1(5) . .
C56 C55 C57 C53 -141.2(3) . .
C39 C55 C57 C58 147.7(3) . .
C56 C55 C57 C58 4.4(4) . .
C44 C48 C47 C27 -0.3(5) . .
C62 C48 C47 C27 136.2(3) . .
C44 C48 C47 C46 -137.0(3) . .
C62 C48 C47 C46 -0.5(5) . .
C49 C46 C47 C48 1.2(5) . .
C26 C46 C47 C48 142.8(3) . .
C49 C46 C47 C27 -140.5(3) . .
C26 C46 C47 C27 1.1(4) . .
C54 C4 C5 C64 5.6(5) . .
S1 C4 C5 C64 -164.1(2) . .
C54 C4 C5 C6 165.3(3) . .
S1 C4 C5 C6 -4.4(5) . .
C36 C64 C5 C4 -16.8(5) . .
C8 C64 C5 C4 142.0(3) . .
C36 C64 C5 C6 178.5(3) . .
C8 C64 C5 C6 -22.8(4) . .
O4 C6 C5 C4 28.8(6) . .
C7 C6 C5 C4 -152.9(4) . .
C1 C6 C5 C4 -49.4(4) . .
O4 C6 C5 C64 -169.5(4) . .
C7 C6 C5 C64 8.8(3) . .
C1 C6 C5 C64 112.2(2) . .
C15 C16 C1 O2 61.3(5) . .
C25 C16 C1 O2 -126.1(4) . .
C15 C16 C1 S2 -122.6(3) . .
C25 C16 C1 S2 50.0(4) . .
C15 C16 C1 C6 -68.3(3) . .
C25 C16 C1 C6 104.3(2) . .
C2 S2 C1 O2 159.8(3) . .
C2 S2 C1 C16 -16.4(3) . .
C2 S2 C1 C6 -94.45(14) . .
O4 C6 C1 O2 44.3(4) . .
C5 C6 C1 O2 175.5(3) . .
C7 C6 C1 O2 -76.7(4) . .
O4 C6 C1 C16 176.7(3) . .
C5 C6 C1 C16 -52.1(3) . .
C7 C6 C1 C16 55.6(3) . .
O4 C6 C1 S2 -64.1(2) . .
C5 C6 C1 S2 67.2(2) . .
C7 C6 C1 S2 174.9(2) . .
C88 C87 C86 C85 -0.8(4) . .
C93 C87 C86 C85 176.2(3) . .
C88 C87 C86 C95 176.4(3) . .
C93 C87 C86 C95 -6.6(6) . .
N4 C85 C86 C87 0.3(4) . .
C84 C85 C86 C87 -177.9(3) . .
N4 C85 C86 C95 -177.0(3) . .
C84 C85 C86 C95 4.9(5) . .
C96 C95 C86 C87 -84.8(5) . .
C96 C95 C86 C85 91.9(4) . .
N2 C74 C75 C76 -0.3(6) . .
C10 C74 C75 C76 177.5(3) . .
C65 N1 C69 C68 0.2(5) . .
C65 N1 C69 C70 -179.3(3) . .
C10 C11 C12 C13 -2.6(6) . .
S1 C11 C12 C13 -79.7(3) . .
C17 C13 C12 C11 -1.1(5) . .
C65 C13 C12 C11 -122.0(4) . .
C14 C13 C12 C11 121.1(4) . .
N1 C69 C68 C67 -0.8(6) . .
C70 C69 C68 C67 178.6(4) . .
C21 C28 C27 C47 -138.0(3) . .
C29 C28 C27 C47 1.0(5) . .
C21 C28 C27 C24 -0.2(5) . .
C29 C28 C27 C24 138.8(3) . .
C48 C47 C27 C28 -0.3(5) . .
C46 C47 C27 C28 141.2(3) . .
C48 C47 C27 C24 -142.3(3) . .
C46 C47 C27 C24 -0.8(4) . .
C23 C24 C27 C28 3.1(5) . .
C26 C24 C27 C28 -141.8(3) . .
C23 C24 C27 C47 145.2(3) . .
C26 C24 C27 C47 0.3(3) . .
N2 C78 C79 C82 53.1(4) . .
C77 C78 C79 C82 -126.0(4) . .
N2 C78 C79 C81 -65.9(4) . .
C77 C78 C79 C81 115.0(4) . .
N2 C78 C79 C80 173.5(3) . .
C77 C78 C79 C80 -5.6(5) . .
N2 C78 C77 C76 -0.8(6) . .
C79 C78 C77 C76 178.2(4) . .
C103 C104 C105 C106 -0.3(7) . .
C74 C75 C76 C77 0.7(6) . .
C78 C77 C76 C75 -0.2(6) . .
C105 C104 C103 C102 0.9(7) . .
N1 C69 C70 C72B -30.4(16) . .
C68 C69 C70 C72B 150.1(16) . .
N1 C69 C70 C71A 49.5(8) . .
C68 C69 C70 C71A -130.0(8) . .
N1 C69 C70 C73A 170.6(8) . .
C68 C69 C70 C73A -8.9(9) . .
N1 C69 C70 C72A -68.5(7) . .
C68 C69 C70 C72A 112.0(6) . .
N1 C69 C70 C73B -164.9(13) . .
C68 C69 C70 C73B 15.7(14) . .
N1 C69 C70 C71B 88.4(11) . .
C68 C69 C70 C71B -91.0(12) . .
C104 C103 C102 C101 -0.9(7) . .
C69 C68 C67 C66 0.6(6) . .
C65 C66 C67 C68 0.1(6) . .
C104 C105 C106 C101 -0.2(7) . .
C109 C108 C107 C112 -0.7(7) . .
C112 C111 C110 C109 0.4(7) . .
C108 C107 C112 C111 0.7(7) . .
C110 C111 C112 C107 -0.5(7) . .
C107 C108 C109 C110 0.7(8) . .
C111 C110 C109 C108 -0.6(8) . .
C105 C106 C101 C102 0.2(7) . .
C103 C102 C101 C106 0.3(7) . .
C89 C90 C99 C100 -96.8(5) . .
C91 C90 C99 C100 79.6(4) . .
C90 C89 C97 C98 -90.3(5) . .
C83 C89 C97 C98 89.1(5) . .
